data_7055089
loop_
_publ_author_name
'Karnakar, K.'
'Ramesh, K.'
'Reddy, K. Harsha Vardhan'
'Anil Kumar, B. S. P.'
'Nanubonula, Jagadeesh Babu'
'Nageswar, Y. V. D.'

_publ_section_title
;
 A novel one pot four-component reaction for the efficient synthesis of
 spiro[indoline-3,4&#x2032;-pyrano[2,3-c]pyrazole]-3&#x2032;-carboxylate
 and trifluoromethylated spiro[indole-3,4&#x2032;-pyrano[2,3-c]pyrazole]
 derivatives using recyclable PEG-400
;
_journal_issue 11
_journal_name_full 'New J. Chem.'
_journal_page_first 8978
_journal_paper_doi 10.1039/C5NJ01448D
_journal_volume 39
_journal_year 2015
_chemical_formula_moiety 'C22 H14 Br N5 O4, C3 H6 O'
_chemical_formula_sum 'C25 H20 Br N5 O5'
_chemical_formula_weight 550.37
_chemical_name_systematic
'Methyl 6'-amino-5-bromo-5'-cyano-2-oxo-1'-phenyl-1'H-spiro[indoline-3,4'-pyrano[2,3-c]pyrazole]-3'-carboxylate'
_space_group_crystal_system triclinic
_space_group_IT_number 2
_space_group_name_Hall '-P 1'
_space_group_name_H-M_alt 'P -1'
_symmetry_space_group_name_Hall '-P 1'
_symmetry_space_group_name_H-M 'P -1'
_atom_sites_solution_hydrogens mixed
_audit_creation_method SHELXL-2014/7
_audit_update_record
;
2015-07-09 deposited with the CCDC.
2015-09-03 downloaded from the CCDC.
;
_cell_angle_alpha 71.325(4)
_cell_angle_beta 71.161(4)
_cell_angle_gamma 78.620(4)
_cell_formula_units_Z 2
_cell_length_a 10.107(3)
_cell_length_b 11.058(3)
_cell_length_c 12.667(3)
_cell_measurement_reflns_used 5040
_cell_measurement_temperature 293(2)
_cell_measurement_theta_max 27.86
_cell_measurement_theta_min 2.41
_cell_volume 1262.3(6)
_computing_cell_refinement 'Bruker SMART'
_computing_data_collection 'Bruker SMART'
_computing_data_reduction 'Bruker SAINT'
_computing_molecular_graphics 'Bruker SHELXTL'
_computing_publication_material 'Bruker SHELXTL'
_computing_structure_refinement 'SHELXL-2014/7 (Sheldrick, 2014)'
_computing_structure_solution 'SHELXS-97 (Sheldrick, 1990)'
_diffrn_ambient_temperature 293(2)
_diffrn_measured_fraction_theta_full 0.998
_diffrn_measured_fraction_theta_max 0.949
_diffrn_measurement_device_type 'CCD area detector'
_diffrn_measurement_method 'phi and omega scans'
_diffrn_radiation_type MoK\a
_diffrn_radiation_wavelength 0.71073
_diffrn_reflns_av_R_equivalents 0.0217
_diffrn_reflns_av_unetI/netI 0.0308
_diffrn_reflns_laue_measured_fraction_full 0.998
_diffrn_reflns_laue_measured_fraction_max 0.949
_diffrn_reflns_limit_h_max 13
_diffrn_reflns_limit_h_min -13
_diffrn_reflns_limit_k_max 14
_diffrn_reflns_limit_k_min -14
_diffrn_reflns_limit_l_max 16
_diffrn_reflns_limit_l_min -16
_diffrn_reflns_number 14880
_diffrn_reflns_point_group_measured_fraction_full 0.998
_diffrn_reflns_point_group_measured_fraction_max 0.949
_diffrn_reflns_theta_full 25.242
_diffrn_reflns_theta_max 28.282
_diffrn_reflns_theta_min 1.768
_diffrn_source 'fine-focus sealed tube'
_exptl_absorpt_coefficient_mu 1.673
_exptl_absorpt_correction_T_max 0.643
_exptl_absorpt_correction_T_min 0.540
_exptl_absorpt_correction_type multi-scan
_exptl_absorpt_process_details 'Bruker AXS SADABS program'
_exptl_crystal_colour colourless
_exptl_crystal_density_diffrn 1.448
_exptl_crystal_description block
_exptl_crystal_F_000 560
_exptl_crystal_size_max 0.420
_exptl_crystal_size_mid 0.380
_exptl_crystal_size_min 0.290
_refine_diff_density_max 0.674
_refine_diff_density_min -0.240
_refine_diff_density_rms 0.056
_refine_ls_extinction_method none
_refine_ls_goodness_of_fit_ref 1.028
_refine_ls_hydrogen_treatment mixed
_refine_ls_matrix_type full
_refine_ls_number_parameters 378
_refine_ls_number_reflns 5935
_refine_ls_number_restraints 46
_refine_ls_restrained_S_all 1.049
_refine_ls_R_factor_all 0.0745
_refine_ls_R_factor_gt 0.0468
_refine_ls_shift/su_max 0.001
_refine_ls_shift/su_mean 0.000
_refine_ls_structure_factor_coef Fsqd
_refine_ls_weighting_details 'w=1/[\s^2^(Fo^2^)+(0.0764P)^2^+0.2645P] where P=(Fo^2^+2Fc^2^)/3'
_refine_ls_weighting_scheme calc
_refine_ls_wR_factor_gt 0.1258
_refine_ls_wR_factor_ref 0.1409
_reflns_Friedel_coverage 0.000
_reflns_number_gt 4013
_reflns_number_total 5935
_reflns_threshold_expression 'I > 2\s(I)'
_cod_data_source_file c5nj01448d2.cif
_cod_data_source_block AU92M
_cod_depositor_comments 'Adding full bibliography for 7055089.cif.'
_cod_original_cell_volume 1262.4(6)
_cod_database_code 7055089
_shelx_shelxl_version_number 2014/7
_shelx_space_group_comment
;
The symmetry employed for this shelxl refinement is uniquely defined
by the following loop, which should always be used as a source of
symmetry information in preference to the above space-group names.
They are only intended as comments.
;
_shelx_estimated_absorpt_t_min 0.540
_shelx_estimated_absorpt_t_max 0.643
_exptl_absorpt_special_details 'Sheldrick,G.M.,(2003),University of gottingen,Germany'

loop_
_space_group_symop_operation_xyz
'x, y, z'
'-x, -y, -z'

loop_
_atom_site_label
_atom_site_type_symbol
_atom_site_fract_x
_atom_site_fract_y
_atom_site_fract_z
_atom_site_U_iso_or_equiv
_atom_site_adp_type
_atom_site_occupancy
_atom_site_site_symmetry_order
_atom_site_calc_flag
_atom_site_refinement_flags_posn
_atom_site_refinement_flags_adp
_atom_site_refinement_flags_occupancy
_atom_site_disorder_assembly
_atom_site_disorder_group
Br1 Br 0.0582(6) 0.3021(4) 1.1781(3) 0.0958(10) Uani 0.5 1 d D U P A 1
Br1D Br 0.0920(6) 0.3171(4) 1.1645(3) 0.1033(12) Uani 0.5 1 d D U P A 2
C1 C -0.0654(2) 0.5020(2) 0.64801(18) 0.0363(5) Uani 1 1 d . . . . .
C2 C -0.0266(2) 0.3855(2) 0.71562(18) 0.0377(5) Uani 1 1 d . . . . .
C3 C 0.1227(2) 0.33528(19) 0.72423(17) 0.0342(4) Uani 1 1 d . . . . .
C4 C 0.2104(2) 0.44498(19) 0.66094(17) 0.0349(4) Uani 1 1 d . . . . .
C5 C 0.1565(2) 0.55982(19) 0.60199(17) 0.0348(4) Uani 1 1 d . . . . .
C6 C -0.1323(3) 0.3028(2) 0.7859(2) 0.0523(6) Uani 1 1 d . . . . .
C7 C 0.1759(2) 0.2205(2) 0.67058(19) 0.0409(5) Uani 1 1 d . . . . .
C8 C 0.1247(2) 0.2714(2) 0.84888(18) 0.0368(5) Uani 1 1 d . . . . .
C9 C 0.1586(2) 0.1400(2) 0.86404(19) 0.0410(5) Uani 1 1 d . . . . .
C10 C 0.1664(3) 0.0574(2) 0.9701(2) 0.0529(6) Uani 1 1 d . . . . .
H10 H 0.1886 -0.0304 0.9798 0.063 Uiso 1 1 calc R U . . .
C11 C 0.1402(3) 0.1088(3) 1.0612(2) 0.0621(7) Uani 1 1 d . . . . .
H11 H 0.1443 0.0552 1.1338 0.074 Uiso 1 1 calc R U . . .
C12 C 0.1079(3) 0.2398(3) 1.0458(2) 0.0597(7) Uani 1 1 d D U . . .
C13 C 0.0987(3) 0.3231(2) 0.9390(2) 0.0470(5) Uani 1 1 d . . . . .
H13 H 0.0757 0.4109 0.9294 0.056 Uiso 1 1 calc R U . . .
C14 C 0.3464(2) 0.4687(2) 0.64907(19) 0.0400(5) Uani 1 1 d . . . . .
C15 C 0.4581(2) 0.3799(2) 0.6942(2) 0.0474(6) Uani 1 1 d . . . . .
C16 C 0.5146(3) 0.1632(3) 0.7907(3) 0.0666(8) Uani 1 1 d . . . . .
H16A H 0.6110 0.1702 0.7458 0.100 Uiso 1 1 calc R U . . .
H16B H 0.4902 0.0800 0.8004 0.100 Uiso 1 1 calc R U . . .
H16C H 0.5022 0.1748 0.8654 0.100 Uiso 1 1 calc R U . . .
C17 C 0.2409(2) 0.7797(2) 0.50205(19) 0.0426(5) Uani 1 1 d . . . . .
C18 C 0.3306(3) 0.8543(3) 0.5086(3) 0.0656(8) Uani 1 1 d . . . . .
H18 H 0.3981 0.8175 0.5483 0.079 Uiso 1 1 calc R U . . .
C19 C 0.3187(4) 0.9846(3) 0.4554(3) 0.0770(9) Uani 1 1 d . . . . .
H19 H 0.3790 1.0355 0.4594 0.092 Uiso 1 1 calc R U . . .
C20 C 0.2199(3) 1.0402(3) 0.3968(3) 0.0665(8) Uani 1 1 d . . . . .
H20 H 0.2130 1.1280 0.3612 0.080 Uiso 1 1 calc R U . . .
C21 C 0.1314(3) 0.9652(2) 0.3914(2) 0.0556(6) Uani 1 1 d . . . . .
H21 H 0.0633 1.0027 0.3524 0.067 Uiso 1 1 calc R U . . .
C22 C 0.1412(3) 0.8336(2) 0.4433(2) 0.0477(6) Uani 1 1 d . . . . .
H22 H 0.0814 0.7829 0.4384 0.057 Uiso 1 1 calc R U . . .
C23 C 0.3913(6) -0.2436(3) 0.8304(5) 0.1234(18) Uani 1 1 d D . . . .
C24 C 0.5070(9) -0.2615(12) 0.8857(9) 0.199(5) Uani 0.74 1 d D U P B 1
H24A H 0.5332 -0.1792 0.8769 0.298 Uiso 0.74 1 calc R U P B 1
H24B H 0.5869 -0.3116 0.8490 0.298 Uiso 0.74 1 calc R U P B 1
H24C H 0.4750 -0.3051 0.9668 0.298 Uiso 0.74 1 calc R U P B 1
C25 C 0.304(3) -0.354(2) 0.877(2) 0.184(6) Uani 0.74 1 d D U P B 1
H25A H 0.2739 -0.3758 0.9606 0.276 Uiso 0.74 1 calc R U P B 1
H25B H 0.3588 -0.4273 0.8533 0.276 Uiso 0.74 1 calc R U P B 1
H25C H 0.2229 -0.3311 0.8483 0.276 Uiso 0.74 1 calc R U P B 1
C24D C 0.5294(16) -0.304(2) 0.773(3) 0.188(7) Uani 0.26 1 d D U P B 2
H24D H 0.5441 -0.2762 0.6901 0.282 Uiso 0.26 1 calc R U P B 2
H24E H 0.5302 -0.3957 0.7993 0.282 Uiso 0.26 1 calc R U P B 2
H24F H 0.6031 -0.2790 0.7912 0.282 Uiso 0.26 1 calc R U P B 2
C25D C 0.328(10) -0.365(6) 0.905(7) 0.192(10) Uani 0.26 1 d D U P B 2
H25D H 0.2422 -0.3671 0.8879 0.288 Uiso 0.26 1 calc R U P B 2
H25E H 0.3073 -0.3687 0.9852 0.288 Uiso 0.26 1 calc R U P B 2
H25F H 0.3926 -0.4377 0.8894 0.288 Uiso 0.26 1 calc R U P B 2
H1N H -0.258(3) 0.498(3) 0.662(2) 0.046(7) Uiso 1 1 d . . . . .
H2N H -0.191(3) 0.610(3) 0.579(2) 0.050(8) Uiso 1 1 d . . . . .
H3N H 0.206(3) 0.041(3) 0.749(2) 0.044(7) Uiso 1 1 d . . . . .
N1 N -0.1923(2) 0.5478(2) 0.6333(2) 0.0485(5) Uani 1 1 d . . . . .
N2 N -0.2123(3) 0.2337(3) 0.8453(3) 0.0852(10) Uani 1 1 d . . . . .
N3 N 0.1838(2) 0.11249(19) 0.75855(17) 0.0465(5) Uani 1 1 d . . . . .
N4 N 0.37280(19) 0.58757(18) 0.58941(17) 0.0463(5) Uani 1 1 d . . . . .
N5 N 0.25277(19) 0.64522(17) 0.55972(16) 0.0406(4) Uani 1 1 d . . . . .
O1 O 0.02652(15) 0.59268(13) 0.58585(13) 0.0393(4) Uani 1 1 d . . . . .
O2 O 0.2016(2) 0.22719(16) 0.56845(14) 0.0573(5) Uani 1 1 d . . . . .
O3 O 0.5629(2) 0.4111(2) 0.6980(2) 0.0779(7) Uani 1 1 d . . . . .
O4 O 0.42547(17) 0.26049(16) 0.73124(17) 0.0549(5) Uani 1 1 d . . . . .
O5 O 0.3527(7) -0.1320(4) 0.7914(6) 0.132(2) Uani 0.74 1 d D U P B 1
O5D O 0.2863(11) -0.1770(11) 0.8121(17) 0.128(4) Uani 0.26 1 d D U P B 2

loop_
_atom_site_aniso_label
_atom_site_aniso_U_11
_atom_site_aniso_U_22
_atom_site_aniso_U_33
_atom_site_aniso_U_23
_atom_site_aniso_U_13
_atom_site_aniso_U_12
Br1 0.157(2) 0.0730(7) 0.0448(6) -0.0207(4) -0.0341(8) 0.0324(10)
Br1D 0.151(2) 0.1116(18) 0.0574(12) -0.0404(12) -0.0618(16) 0.0468(14)
C1 0.0380(11) 0.0361(11) 0.0349(10) -0.0043(8) -0.0139(9) -0.0073(9)
C2 0.0382(11) 0.0352(11) 0.0388(11) -0.0008(9) -0.0157(9) -0.0088(9)
C3 0.0370(11) 0.0302(10) 0.0353(10) -0.0033(8) -0.0148(8) -0.0051(8)
C4 0.0359(11) 0.0337(10) 0.0355(10) -0.0066(8) -0.0128(8) -0.0044(8)
C5 0.0357(11) 0.0341(10) 0.0337(10) -0.0055(8) -0.0105(8) -0.0070(8)
C6 0.0446(13) 0.0490(14) 0.0562(14) 0.0108(11) -0.0264(12) -0.0105(11)
C7 0.0467(12) 0.0337(11) 0.0440(12) -0.0067(9) -0.0182(10) -0.0051(9)
C8 0.0329(11) 0.0366(11) 0.0369(10) -0.0009(8) -0.0133(8) -0.0038(8)
C9 0.0401(12) 0.0374(11) 0.0414(11) -0.0019(9) -0.0142(9) -0.0053(9)
C10 0.0615(15) 0.0363(12) 0.0500(14) 0.0041(10) -0.0195(12) -0.0009(11)
C11 0.0761(18) 0.0575(16) 0.0383(13) 0.0019(11) -0.0212(12) 0.0087(13)
C12 0.0744(17) 0.0607(16) 0.0405(12) -0.0132(11) -0.0242(12) 0.0132(13)
C13 0.0552(14) 0.0427(12) 0.0409(12) -0.0087(10) -0.0196(10) 0.0058(10)
C14 0.0378(11) 0.0372(11) 0.0433(12) -0.0047(9) -0.0142(9) -0.0059(9)
C15 0.0381(12) 0.0428(13) 0.0556(14) -0.0011(10) -0.0164(10) -0.0067(10)
C16 0.0505(15) 0.0519(15) 0.0791(19) 0.0062(14) -0.0242(14) 0.0052(12)
C17 0.0508(13) 0.0309(11) 0.0411(12) -0.0034(9) -0.0108(10) -0.0072(9)
C18 0.085(2) 0.0444(14) 0.0757(19) 0.0007(13) -0.0425(16) -0.0207(14)
C19 0.105(2) 0.0442(15) 0.093(2) -0.0039(15) -0.047(2) -0.0232(16)
C20 0.091(2) 0.0333(13) 0.0624(17) 0.0004(12) -0.0182(15) -0.0072(14)
C21 0.0580(15) 0.0477(14) 0.0452(13) 0.0015(11) -0.0114(11) 0.0006(12)
C22 0.0501(13) 0.0411(12) 0.0432(12) 0.0003(10) -0.0109(10) -0.0085(10)
C23 0.169(5) 0.043(2) 0.169(5) -0.010(2) -0.099(4) 0.021(3)
C24 0.152(7) 0.189(9) 0.207(11) -0.005(9) -0.025(8) -0.036(7)
C25 0.196(13) 0.190(9) 0.207(15) -0.095(8) -0.069(9) -0.026(9)
C24D 0.156(10) 0.188(13) 0.197(14) -0.011(12) -0.035(12) -0.062(10)
C25D 0.203(16) 0.188(12) 0.209(19) -0.084(11) -0.064(13) -0.014(12)
N1 0.0403(11) 0.0434(12) 0.0556(13) 0.0063(10) -0.0220(10) -0.0093(9)
N2 0.0614(15) 0.0767(18) 0.096(2) 0.0377(15) -0.0403(14) -0.0313(14)
N3 0.0642(13) 0.0286(10) 0.0469(11) -0.0062(8) -0.0210(9) -0.0029(9)
N4 0.0396(10) 0.0405(10) 0.0548(12) -0.0015(9) -0.0167(9) -0.0085(8)
N5 0.0401(10) 0.0345(9) 0.0434(10) -0.0012(8) -0.0146(8) -0.0064(8)
O1 0.0371(8) 0.0334(7) 0.0440(8) 0.0022(6) -0.0179(6) -0.0064(6)
O2 0.0882(13) 0.0441(9) 0.0427(9) -0.0123(7) -0.0266(9) 0.0010(9)
O3 0.0532(11) 0.0592(12) 0.1218(19) 0.0067(12) -0.0512(12) -0.0147(9)
O4 0.0421(9) 0.0417(9) 0.0752(12) -0.0015(8) -0.0250(8) -0.0020(7)
O5 0.194(5) 0.063(3) 0.126(4) -0.022(3) -0.052(5) 0.020(3)
O5D 0.202(10) 0.058(6) 0.115(8) -0.018(6) -0.029(8) -0.031(7)

loop_
_atom_type_symbol
_atom_type_description
_atom_type_scat_dispersion_real
_atom_type_scat_dispersion_imag
_atom_type_scat_source
C C 0.0033 0.0016 'International Tables Vol C Tables 4.2.6.8 and 6.1.1.4'
H H 0.0000 0.0000 'International Tables Vol C Tables 4.2.6.8 and 6.1.1.4'
N N 0.0061 0.0033 'International Tables Vol C Tables 4.2.6.8 and 6.1.1.4'
O O 0.0106 0.0060 'International Tables Vol C Tables 4.2.6.8 and 6.1.1.4'
Br Br -0.2901 2.4595 'International Tables Vol C Tables 4.2.6.8 and 6.1.1.4'

loop_
_geom_angle_atom_site_label_1
_geom_angle_atom_site_label_2
_geom_angle_atom_site_label_3
_geom_angle
N1 C1 C2 127.8(2)
N1 C1 O1 109.70(19)
C2 C1 O1 122.47(18)
C1 C2 C6 118.38(19)
C1 C2 C3 125.48(18)
C6 C2 C3 116.14(18)
C4 C3 C8 115.64(16)
C4 C3 C2 106.92(16)
C8 C3 C2 111.48(17)
C4 C3 C7 112.34(17)
C8 C3 C7 101.38(16)
C2 C3 C7 108.96(16)
C5 C4 C14 102.58(18)
C5 C4 C3 121.36(18)
C14 C4 C3 135.91(19)
N5 C5 O1 121.66(17)
N5 C5 C4 109.98(18)
O1 C5 C4 128.34(18)
N2 C6 C2 176.6(2)
O2 C7 N3 126.9(2)
O2 C7 C3 125.50(19)
N3 C7 C3 107.62(19)
C13 C8 C9 120.85(19)
C13 C8 C3 130.30(19)
C9 C8 C3 108.85(19)
C10 C9 C8 121.4(2)
C10 C9 N3 129.0(2)
C8 C9 N3 109.54(18)
C11 C10 C9 118.0(2)
C11 C10 H10 121.0
C9 C10 H10 121.0
C10 C11 C12 120.5(2)
C10 C11 H11 119.7
C12 C11 H11 119.7
C11 C12 C13 121.5(2)
C11 C12 Br1 118.1(2)
C13 C12 Br1 120.1(2)
C11 C12 Br1D 121.8(2)
C13 C12 Br1D 116.4(2)
C8 C13 C12 117.6(2)
C8 C13 H13 121.2
C12 C13 H13 121.2
N4 C14 C4 112.91(19)
N4 C14 C15 118.44(19)
C4 C14 C15 128.7(2)
O3 C15 O4 124.4(2)
O3 C15 C14 125.1(2)
O4 C15 C14 110.48(19)
O4 C16 H16A 109.5
O4 C16 H16B 109.5
H16A C16 H16B 109.5
O4 C16 H16C 109.5
H16A C16 H16C 109.5
H16B C16 H16C 109.5
C22 C17 C18 120.7(2)
C22 C17 N5 121.0(2)
C18 C17 N5 118.2(2)
C17 C18 C19 119.0(3)
C17 C18 H18 120.5
C19 C18 H18 120.5
C20 C19 C18 121.2(3)
C20 C19 H19 119.4
C18 C19 H19 119.4
C21 C20 C19 119.2(2)
C21 C20 H20 120.4
C19 C20 H20 120.4
C20 C21 C22 121.1(3)
C20 C21 H21 119.5
C22 C21 H21 119.5
C17 C22 C21 118.8(2)
C17 C22 H22 120.6
C21 C22 H22 120.6
O5D C23 C24D 143.0(17)
O5 C23 C24 113.1(7)
O5D C23 C25D 99(4)
C24D C23 C25D 97(5)
O5 C23 C25 126.7(12)
C24 C23 C25 113.8(10)
C23 C24 H24A 109.5
C23 C24 H24B 109.5
H24A C24 H24B 109.5
C23 C24 H24C 109.5
H24A C24 H24C 109.5
H24B C24 H24C 109.5
C23 C25 H25A 109.5
C23 C25 H25B 109.5
H25A C25 H25B 109.5
C23 C25 H25C 109.5
H25A C25 H25C 109.5
H25B C25 H25C 109.5
C23 C24D H24D 109.5
C23 C24D H24E 109.5
H24D C24D H24E 109.5
C23 C24D H24F 109.5
H24D C24D H24F 109.5
H24E C24D H24F 109.5
C23 C25D H25D 109.5
C23 C25D H25E 109.5
H25D C25D H25E 109.5
C23 C25D H25F 109.5
H25D C25D H25F 109.5
H25E C25D H25F 109.5
C1 N1 H1N 119.2(17)
C1 N1 H2N 112.9(19)
H1N N1 H2N 124(3)
C7 N3 C9 112.0(2)
C7 N3 H3N 123.3(18)
C9 N3 H3N 124.5(18)
C14 N4 N5 105.12(16)
C5 N5 N4 109.41(17)
C5 N5 C17 130.51(18)
N4 N5 C17 119.82(17)
C5 O1 C1 114.60(16)
C15 O4 C16 117.8(2)

loop_
_geom_bond_atom_site_label_1
_geom_bond_atom_site_label_2
_geom_bond_distance
Br1 C12 1.896(3)
Br1D C12 1.905(3)
C1 N1 1.332(3)
C1 C2 1.363(3)
C1 O1 1.371(2)
C2 C6 1.422(3)
C2 C3 1.527(3)
C3 C4 1.498(3)
C3 C8 1.514(3)
C3 C7 1.553(3)
C4 C5 1.360(3)
C4 C14 1.402(3)
C5 N5 1.352(3)
C5 O1 1.356(3)
C6 N2 1.134(3)
C7 O2 1.215(3)
C7 N3 1.357(3)
C8 C13 1.365(3)
C8 C9 1.391(3)
C9 C10 1.378(3)
C9 N3 1.397(3)
C10 C11 1.374(4)
C10 H10 0.9300
C11 C12 1.384(4)
C11 H11 0.9300
C12 C13 1.391(3)
C13 H13 0.9300
C14 N4 1.320(3)
C14 C15 1.478(3)
C15 O3 1.196(3)
C15 O4 1.322(3)
C16 O4 1.440(3)
C16 H16A 0.9600
C16 H16B 0.9600
C16 H16C 0.9600
C17 C22 1.374(3)
C17 C18 1.377(3)
C17 N5 1.432(3)
C18 C19 1.381(4)
C18 H18 0.9300
C19 C20 1.367(4)
C19 H19 0.9300
C20 C21 1.364(4)
C20 H20 0.9300
C21 C22 1.390(3)
C21 H21 0.9300
C22 H22 0.9300
C23 O5D 1.209(5)
C23 O5 1.210(4)
C23 C24D 1.489(5)
C23 C24 1.500(5)
C23 C25D 1.500(5)
C23 C25 1.503(5)
C24 H24A 0.9600
C24 H24B 0.9600
C24 H24C 0.9600
C25 H25A 0.9600
C25 H25B 0.9600
C25 H25C 0.9600
C24D H24D 0.9600
C24D H24E 0.9600
C24D H24F 0.9600
C25D H25D 0.9600
C25D H25E 0.9600
C25D H25F 0.9600
N1 H1N 0.86(3)
N1 H2N 0.79(3)
N3 H3N 0.81(3)
N4 N5 1.362(3)
